data_2221451
loop_
_publ_author_name
'Tovilla, Jorge A.'
'Hern\'andez-Ortega, Sim\'on'
'Vald\'es-Mart\'inez, Jes\'us'

_publ_section_title
;(\m-3,4-Diacetylhexa-2,4-diene-2,5-diolato-\k^4^<i>O</i>^2^,<i>O</i>^3^:<i>O</i>^4^,<i>O</i>^5^)bis[aqua(1,10-phenanthroline-\k^2^<i>N</i>,<i>N</i>')copper(II)]
 bis(tetrafluoridoborate) monohydrate
;
_journal_coeditor_code NG2549
_journal_issue 4
_journal_name_full 'Acta Crystallographica Section E'
_journal_page_first m366
_journal_page_last m367
_journal_paper_doi 10.1107/S1600536809006898
_journal_volume 65
_journal_year 2009
_chemical_formula_iupac '[Cu2 (C10 H12 O4) (C12 H8 N2)2 (H2 O)2] (B F4)2, H2 O'
_chemical_formula_moiety 'C34 H32 Cu2 N4 O6 2+, 2(B F4 -), H2 O'
_chemical_formula_sum 'C34 H34 B2 Cu2 F8 N4 O7'
_chemical_formula_weight 911.35
_chemical_name_systematic
;
(\m-3,4-Diacetylhexa-2,4-diene-2,5-diolato-
\k^4^<i>O</i>^2^,<i>O</i>^3^:<i>O</i>^4^,<i>O</i>^5^)bis[aqua(1,10-
phenanthroline-\k^2^<i>N</i>,<i>N</i>')copper(II)] bis(tetrafluoridoborate)
monohydrate
;
_space_group_IT_number 2
_symmetry_cell_setting triclinic
_symmetry_space_group_name_Hall '-P 1'
_symmetry_space_group_name_H-M 'P -1'
_atom_sites_solution_hydrogens geom
_atom_sites_solution_primary direct
_atom_sites_solution_secondary difmap
_audit_creation_method SHELXL-97
_cell_angle_alpha 67.6540(10)
_cell_angle_beta 78.8900(10)
_cell_angle_gamma 72.7840(10)
_cell_formula_units_Z 2
_cell_length_a 11.5555(9)
_cell_length_b 12.0954(9)
_cell_length_c 15.4446(12)
_cell_measurement_reflns_used 3675
_cell_measurement_temperature 298(2)
_cell_measurement_theta_max 24.88
_cell_measurement_theta_min 2.24
_cell_volume 1899.2(3)
_computing_cell_refinement 'SAINT (Bruker, 2006)'
_computing_data_collection 'SMART (Bruker, 1999)'
_computing_data_reduction 'SAINT (Bruker, 2006)'
_computing_molecular_graphics 'X-SEED (Barbour, 2001)'
_computing_publication_material
;
PLATON (Spek, 2009), publCIF (Westrip, 2009) and
enCIFer (Allen <i>et al.</i>,  2004)
;
_computing_structure_refinement 'SHELXL97 (Sheldrick, 2008)'
_computing_structure_solution 'SHELXS97 (Sheldrick, 2008)'
_diffrn_ambient_temperature 298(2)
_diffrn_detector_area_resol_mean 0.83
_diffrn_measured_fraction_theta_full 0.996
_diffrn_measured_fraction_theta_max 0.996
_diffrn_measurement_device_type 'Bruker SMART APEX CCD area-detector'
_diffrn_measurement_method \w
_diffrn_radiation_monochromator graphite
_diffrn_radiation_source 'fine-focus sealed tube'
_diffrn_radiation_type MoK\a
_diffrn_radiation_wavelength 0.71073
_diffrn_reflns_av_R_equivalents 0.0590
_diffrn_reflns_av_sigmaI/netI 0.1259
_diffrn_reflns_limit_h_max 13
_diffrn_reflns_limit_h_min -13
_diffrn_reflns_limit_k_max 14
_diffrn_reflns_limit_k_min -14
_diffrn_reflns_limit_l_max 18
_diffrn_reflns_limit_l_min -18
_diffrn_reflns_number 15806
_diffrn_reflns_theta_full 25.36
_diffrn_reflns_theta_max 25.36
_diffrn_reflns_theta_min 1.88
_exptl_absorpt_coefficient_mu 1.211
_exptl_absorpt_correction_T_max 0.9486
_exptl_absorpt_correction_T_min 0.8581
_exptl_absorpt_correction_type multi-scan
_exptl_absorpt_process_details '(SADABS; Sheldrick, 1996)'
_exptl_crystal_colour Green
_exptl_crystal_density_diffrn 1.594
_exptl_crystal_density_method 'not measured'
_exptl_crystal_description Prism
_exptl_crystal_F_000 924
_exptl_crystal_size_max 0.16
_exptl_crystal_size_mid 0.08
_exptl_crystal_size_min 0.04
_refine_diff_density_max 0.535
_refine_diff_density_min -0.401
_refine_ls_extinction_method none
_refine_ls_goodness_of_fit_ref 0.844
_refine_ls_hydrogen_treatment mixed
_refine_ls_matrix_type full
_refine_ls_number_parameters 606
_refine_ls_number_reflns 6928
_refine_ls_number_restraints 326
_refine_ls_restrained_S_all 0.897
_refine_ls_R_factor_all 0.1090
_refine_ls_R_factor_gt 0.0554
_refine_ls_shift/su_max 0.001
_refine_ls_shift/su_mean 0.001
_refine_ls_structure_factor_coef Fsqd
_refine_ls_weighting_details 'calc w=1/[\s^2^(Fo^2^)+(0.0366P)^2^] where P=(Fo^2^+2Fc^2^)/3'
_refine_ls_weighting_scheme calc
_refine_ls_wR_factor_gt 0.1015
_refine_ls_wR_factor_ref 0.1138
_reflns_number_gt 3558
_reflns_number_total 6928
_reflns_threshold_expression I>2\s(I)
_cod_data_source_file ng2549.cif
_cod_data_source_block I
_cod_depositor_comments
;
The following automatic conversions were performed:
'_symmetry_cell_setting' value 'Triclinic' changed to 'triclinic'
according to '/home/saulius/struct/CIF-dictionaries/cif_core.dic'
dictionary named 'cif_core.dic' version 2.4.1 from
2010-06-29.

'_exptl_absorpt_correction_type' value 'Multi-scan' changed
to 'multi-scan' according to
'/home/saulius/struct/CIF-dictionaries/cif_core.dic' dictionary named
'cif_core.dic' version 2.4.1 from 2010-06-29.

Automatic conversion script
Id: cif_fix_enum 1527 2010-12-29 10:47:43Z saulius 

The following automatic conversions were performed:

'_symmetry_cell_setting' value 'Triclinic' changed to 'triclinic'
according to /home/saulius/struct/CIF-dictionaries/cif_core.dic
dictionary named 'cif_core.dic' version 2.4.1 from
2010-06-29.

'_exptl_absorpt_correction_type' value 'Multi-scan'
changed to 'multi-scan' according to
/home/saulius/struct/CIF-dictionaries/cif_core.dic dictionary named
'cif_core.dic' version 2.4.1 from 2010-06-29.

Automatic conversion script
Id: cif_fix_values 1715 2011-07-08 13:25:40Z adriana 
;
_cod_database_code 2221451
_cod_database_fobs_code 2221451

loop_
_symmetry_equiv_pos_as_xyz
'x, y, z'
'-x, -y, -z'

loop_
_atom_site_type_symbol
_atom_site_label
_atom_site_fract_x
_atom_site_fract_y
_atom_site_fract_z
_atom_site_U_iso_or_equiv
_atom_site_adp_type
_atom_site_calc_flag
_atom_site_refinement_flags
_atom_site_occupancy
_atom_site_disorder_assembly
_atom_site_disorder_group
Cu Cu1 0.99590(6) 0.18154(5) 0.85485(4) 0.0390(2) Uani d . 1 . .
Cu Cu2 0.65472(6) 0.87240(6) 0.61594(5) 0.0491(2) Uani d . 1 . .
O O1 0.8415(3) 0.2366(3) 0.8079(2) 0.0404(9) Uani d . 1 . .
O O2 0.9820(3) 0.3323(3) 0.8705(2) 0.0468(10) Uani d . 1 . .
O O3 0.7359(3) 0.7405(3) 0.5728(2) 0.0445(10) Uani d . 1 . .
O O4 0.6140(3) 0.7653(3) 0.7374(2) 0.0515(10) Uani d . 1 . .
O O5 1.1038(4) 0.2306(4) 0.7078(3) 0.0604(11) Uani d D 1 . .
H H5D 1.115(6) 0.301(3) 0.693(4) 0.091 Uiso d D 1 . .
H H5E 1.049(4) 0.241(6) 0.674(4) 0.091 Uiso d D 1 . .
O O6 0.8423(5) 0.8930(4) 0.6395(4) 0.0763(13) Uani d D 1 . .
H H6D 0.835(7) 0.968(2) 0.632(5) 0.114 Uiso d D 1 . .
H H6E 0.904(4) 0.849(6) 0.618(5) 0.114 Uiso d D 1 . .
O O7 0.1659(5) 0.4582(5) 0.6594(4) 0.0931(15) Uani d D 1 . .
H H7A 0.194(7) 0.456(8) 0.707(4) 0.140 Uiso d D 1 . .
H H7B 0.184(7) 0.521(5) 0.618(4) 0.140 Uiso d D 1 . .
N N1 1.0160(4) 0.0087(3) 0.8585(3) 0.0374(11) Uani d . 1 . .
N N2 1.1408(4) 0.0983(4) 0.9301(3) 0.0368(11) Uani d . 1 . .
N N3 0.5590(4) 1.0233(4) 0.6458(3) 0.0490(12) Uani d . 1 . .
N N4 0.6619(4) 0.9957(4) 0.4867(3) 0.0485(12) Uani d . 1 . .
C C1 0.6712(5) 0.3667(5) 0.7313(4) 0.0523(16) Uani d . 1 . .
H H1A 0.6628 0.2878 0.7364 0.078 Uiso calc R 1 . .
H H1B 0.6768 0.4177 0.6662 0.078 Uiso calc R 1 . .
H H1C 0.6016 0.4055 0.7640 0.078 Uiso calc R 1 . .
C C2 0.7842(4) 0.3498(5) 0.7739(3) 0.0348(13) Uani d . 1 . .
C C3 0.8174(5) 0.4515(4) 0.7750(3) 0.0348(13) Uani d . 1 . .
C C4 0.9136(5) 0.4354(5) 0.8251(4) 0.0396(14) Uani d . 1 . .
C C5 0.9433(5) 0.5441(5) 0.8342(4) 0.0616(18) Uani d . 1 . .
H H5A 1.0111 0.5151 0.8712 0.092 Uiso calc R 1 . .
H H5B 0.8740 0.5870 0.8644 0.092 Uiso calc R 1 . .
H H5C 0.9635 0.5990 0.7729 0.092 Uiso calc R 1 . .
C C6 0.8686(5) 0.5545(5) 0.5733(4) 0.0555(17) Uani d . 1 . .
H H6A 0.8767 0.6032 0.5078 0.083 Uiso calc R 1 . .
H H6B 0.8397 0.4845 0.5806 0.083 Uiso calc R 1 . .
H H6C 0.9463 0.5268 0.5981 0.083 Uiso calc R 1 . .
C C7 0.7798(5) 0.6312(5) 0.6254(4) 0.0406(14) Uani d . 1 . .
C C8 0.7509(4) 0.5814(4) 0.7219(4) 0.0356(13) Uani d . 1 . .
C C9 0.6633(5) 0.6503(5) 0.7713(4) 0.0425(14) Uani d . 1 . .
C C10 0.6193(5) 0.5913(5) 0.8720(3) 0.0569(17) Uani d . 1 . .
H H10A 0.5594 0.6520 0.8933 0.085 Uiso calc R 1 . .
H H10B 0.6866 0.5578 0.9100 0.085 Uiso calc R 1 . .
H H10C 0.5838 0.5264 0.8772 0.085 Uiso calc R 1 . .
C C11 0.9811(6) -0.1545(5) 0.8256(4) 0.0592(17) Uani d . 1 . .
H H11 0.9341 -0.1807 0.7984 0.071 Uiso calc R 1 . .
C C12 0.9525(5) -0.0316(5) 0.8195(4) 0.0507(16) Uani d . 1 . .
H H12 0.8868 0.0236 0.7871 0.061 Uiso calc R 1 . .
C C13 1.0777(6) -0.2358(5) 0.8714(4) 0.0574(17) Uani d . 1 . .
H H13 1.0963 -0.3180 0.8763 0.069 Uiso calc R 1 . .
C C14 1.2556(6) -0.2718(5) 0.9568(4) 0.0529(16) Uani d . 1 . .
H H14 1.2809 -0.3543 0.9616 0.064 Uiso calc R 1 . .
C C15 1.3201(5) -0.2274(5) 0.9931(4) 0.0503(16) Uani d . 1 . .
H H15 1.3892 -0.2794 1.0226 0.060 Uiso calc R 1 . .
C C16 1.3461(5) -0.0469(5) 1.0248(4) 0.0529(16) Uani d . 1 . .
H H16 1.4143 -0.0943 1.0572 0.063 Uiso calc R 1 . .
C C17 1.3051(5) 0.0741(6) 1.0134(4) 0.0594(17) Uani d . 1 . .
H H17 1.3457 0.1106 1.0373 0.071 Uiso calc R 1 . .
C C18 1.2015(5) 0.1449(5) 0.9657(4) 0.0490(15) Uani d . 1 . .
H H18 1.1747 0.2280 0.9589 0.059 Uiso calc R 1 . .
C C19 1.1824(5) -0.0245(4) 0.9411(3) 0.0346(13) Uani d . 1 . .
C C20 1.1134(5) -0.0718(4) 0.9031(3) 0.0348(13) Uani d . 1 . .
C C21 1.1489(5) -0.1963(5) 0.9111(4) 0.0427(14) Uani d . 1 . .
C C22 1.2846(5) -0.1003(5) 0.9872(4) 0.0425(14) Uani d . 1 . .
C C23 0.5072(6) 1.0331(6) 0.7278(5) 0.0693(19) Uani d . 1 . .
H H23 0.5129 0.9621 0.7809 0.083 Uiso calc R 1 . .
C C24 0.4450(6) 1.1451(6) 0.7371(5) 0.082(2) Uani d . 1 . .
H H24 0.4086 1.1488 0.7955 0.098 Uiso calc R 1 . .
C C25 0.4372(6) 1.2499(6) 0.6606(6) 0.077(2) Uani d . 1 . .
H H25 0.3957 1.3256 0.6666 0.093 Uiso calc R 1 . .
C C26 0.4903(6) 1.3473(6) 0.4869(6) 0.076(2) Uani d . 1 . .
H H26 0.4489 1.4258 0.4873 0.092 Uiso calc R 1 . .
C C27 0.5463(6) 1.3346(6) 0.4065(5) 0.072(2) Uani d . 1 . .
H H27 0.5465 1.4043 0.3529 0.087 Uiso calc R 1 . .
C C28 0.6657(6) 1.1947(6) 0.3192(5) 0.076(2) Uani d . 1 . .
H H28 0.6674 1.2605 0.2631 0.091 Uiso calc R 1 . .
C C29 0.7220(6) 1.0756(6) 0.3223(5) 0.080(2) Uani d . 1 . .
H H29 0.7620 1.0605 0.2681 0.096 Uiso calc R 1 . .
C C30 0.7183(5) 0.9776(6) 0.4079(4) 0.0602(17) Uani d . 1 . .
H H30 0.7564 0.8976 0.4095 0.072 Uiso calc R 1 . .
C C31 0.6061(5) 1.1119(5) 0.4834(4) 0.0475(15) Uani d . 1 . .
C C32 0.5494(5) 1.1274(5) 0.5703(4) 0.0458(15) Uani d . 1 . .
C C33 0.4910(5) 1.2440(6) 0.5738(5) 0.0595(18) Uani d . 1 . .
C C34 0.6068(6) 1.2147(5) 0.4007(5) 0.0570(17) Uani d . 1 . .
B B1 0.8838(5) 0.2213(5) 0.5346(4) 0.101(2) Uani d DU 1 . .
F F1 0.8098(11) 0.3342(7) 0.5272(7) 0.138(4) Uani d PDU 0.50 A 1
F F2 0.8189(11) 0.1382(9) 0.5615(8) 0.145(5) Uani d PDU 0.50 A 1
F F3 0.9664(10) 0.1914(12) 0.5938(8) 0.165(5) Uani d PDU 0.50 A 1
F F4 0.9393(10) 0.2322(10) 0.4465(5) 0.152(4) Uani d PDU 0.50 A 1
F F1A 0.8141(11) 0.3279(8) 0.4850(7) 0.145(5) Uani d PDU 0.50 A 2
F F2A 0.8125(10) 0.1552(9) 0.6042(6) 0.109(3) Uani d PDU 0.50 A 2
F F3A 0.9625(9) 0.2425(12) 0.5766(8) 0.135(4) Uani d PDU 0.50 A 2
F F4A 0.9420(11) 0.1540(10) 0.4814(7) 0.180(5) Uani d PDU 0.50 A 2
B B2 0.3294(4) 0.4202(4) 0.8750(3) 0.0641(16) Uani d DU 1 . .
F F5 0.2337(8) 0.4460(12) 0.9365(7) 0.091(4) Uani d PDU 0.50 B 1
F F6 0.4163(9) 0.3279(7) 0.9241(7) 0.100(3) Uani d PDU 0.50 B 1
F F7 0.2957(9) 0.3809(7) 0.8148(5) 0.098(3) Uani d PDU 0.50 B 1
F F8 0.3687(11) 0.5225(8) 0.8272(6) 0.123(4) Uani d PDU 0.50 B 1
F F5A 0.2328(8) 0.4162(13) 0.9389(8) 0.098(4) Uani d PDU 0.50 B 2
F F6A 0.2915(10) 0.4675(10) 0.7880(5) 0.149(4) Uani d PDU 0.50 B 2
F F7A 0.3964(9) 0.4925(8) 0.8799(7) 0.103(3) Uani d PDU 0.50 B 2
F F8A 0.4019(9) 0.3057(6) 0.8903(8) 0.102(3) Uani d PDU 0.50 B 2

loop_
_atom_site_aniso_label
_atom_site_aniso_U_11
_atom_site_aniso_U_22
_atom_site_aniso_U_33
_atom_site_aniso_U_12
_atom_site_aniso_U_13
_atom_site_aniso_U_23
Cu1 0.0431(4) 0.0245(4) 0.0444(4) -0.0034(3) -0.0095(3) -0.0074(3)
Cu2 0.0615(5) 0.0320(4) 0.0425(4) -0.0019(4) -0.0037(4) -0.0083(3)
O1 0.043(2) 0.0210(19) 0.052(2) -0.0037(17) -0.0079(19) -0.0084(18)
O2 0.051(2) 0.031(2) 0.057(2) -0.0017(18) -0.019(2) -0.0131(19)
O3 0.066(3) 0.025(2) 0.033(2) -0.0038(19) -0.0013(19) -0.0074(17)
O4 0.066(3) 0.026(2) 0.040(2) 0.0045(19) 0.009(2) -0.0058(18)
O5 0.064(3) 0.057(3) 0.056(3) -0.019(3) -0.003(2) -0.012(3)
O6 0.083(4) 0.069(3) 0.081(3) -0.018(3) -0.017(3) -0.026(3)
O7 0.110(4) 0.082(4) 0.092(4) -0.029(3) -0.034(4) -0.019(3)
N1 0.045(3) 0.025(2) 0.037(3) -0.005(2) -0.008(2) -0.005(2)
N2 0.039(3) 0.030(3) 0.038(3) -0.008(2) -0.004(2) -0.009(2)
N3 0.054(3) 0.039(3) 0.046(3) 0.000(2) 0.002(3) -0.018(3)
N4 0.053(3) 0.037(3) 0.044(3) -0.005(2) -0.003(3) -0.006(2)
C1 0.047(4) 0.038(3) 0.070(4) -0.004(3) -0.020(3) -0.014(3)
C2 0.031(3) 0.037(3) 0.034(3) -0.007(3) -0.003(3) -0.010(3)
C3 0.041(3) 0.025(3) 0.034(3) -0.005(3) -0.007(3) -0.006(2)
C4 0.048(4) 0.025(3) 0.044(3) -0.004(3) -0.004(3) -0.013(3)
C5 0.064(4) 0.039(3) 0.088(5) 0.000(3) -0.029(4) -0.028(3)
C6 0.071(4) 0.040(3) 0.045(4) -0.009(3) 0.006(3) -0.012(3)
C7 0.040(3) 0.031(3) 0.048(4) -0.008(3) -0.002(3) -0.012(3)
C8 0.037(3) 0.025(3) 0.037(3) -0.002(2) -0.003(3) -0.006(3)
C9 0.047(4) 0.034(3) 0.039(3) -0.006(3) -0.010(3) -0.006(3)
C10 0.061(4) 0.040(3) 0.043(4) 0.002(3) 0.004(3) -0.001(3)
C11 0.085(5) 0.039(4) 0.061(4) -0.019(4) -0.021(4) -0.017(3)
C12 0.063(4) 0.036(3) 0.050(4) -0.009(3) -0.021(3) -0.007(3)
C13 0.084(5) 0.027(3) 0.055(4) -0.008(3) -0.011(4) -0.010(3)
C14 0.067(5) 0.028(3) 0.048(4) 0.008(3) -0.005(3) -0.011(3)
C15 0.044(4) 0.039(4) 0.046(4) 0.008(3) -0.006(3) -0.005(3)
C16 0.043(4) 0.049(4) 0.052(4) -0.003(3) -0.016(3) -0.002(3)
C17 0.060(4) 0.060(4) 0.063(4) -0.023(4) -0.022(4) -0.013(4)
C18 0.051(4) 0.040(3) 0.054(4) -0.013(3) -0.009(3) -0.011(3)
C19 0.039(3) 0.027(3) 0.030(3) -0.005(3) -0.002(3) -0.004(3)
C20 0.044(4) 0.023(3) 0.029(3) -0.003(3) -0.004(3) -0.003(2)
C21 0.058(4) 0.029(3) 0.038(3) -0.007(3) -0.004(3) -0.012(3)
C22 0.037(3) 0.038(3) 0.040(3) -0.007(3) -0.004(3) -0.002(3)
C23 0.085(5) 0.060(4) 0.054(4) -0.002(4) -0.001(4) -0.024(4)
C24 0.089(6) 0.072(5) 0.083(6) 0.012(4) -0.002(5) -0.053(5)
C25 0.071(5) 0.049(4) 0.110(6) 0.008(4) -0.013(5) -0.040(5)
C26 0.071(5) 0.033(4) 0.118(7) 0.002(4) -0.027(5) -0.020(5)
C27 0.069(5) 0.045(4) 0.081(5) -0.004(4) -0.022(4) 0.002(4)
C28 0.085(5) 0.057(5) 0.053(5) -0.012(4) -0.007(4) 0.012(4)
C29 0.099(6) 0.069(5) 0.047(4) -0.016(5) 0.002(4) -0.001(4)
C30 0.069(5) 0.053(4) 0.049(4) -0.013(3) -0.003(4) -0.009(4)
C31 0.038(4) 0.032(3) 0.063(4) -0.003(3) -0.011(3) -0.008(3)
C32 0.046(4) 0.031(3) 0.055(4) -0.006(3) -0.009(3) -0.010(3)
C33 0.050(4) 0.044(4) 0.082(5) 0.007(3) -0.018(4) -0.026(4)
C34 0.060(4) 0.041(4) 0.057(4) -0.007(3) -0.017(4) -0.002(4)
B1 0.135(6) 0.089(4) 0.110(5) -0.047(4) -0.019(4) -0.051(4)
F1 0.226(9) 0.086(5) 0.115(9) -0.035(5) -0.001(7) -0.059(6)
F2 0.162(8) 0.095(6) 0.222(11) -0.062(6) -0.044(8) -0.068(7)
F3 0.184(8) 0.193(11) 0.126(7) -0.122(7) -0.059(6) 0.014(8)
F4 0.147(8) 0.162(10) 0.122(6) 0.018(7) -0.011(5) -0.064(7)
F1A 0.203(9) 0.121(6) 0.101(9) -0.027(6) -0.052(7) -0.018(5)
F2A 0.136(7) 0.086(6) 0.138(7) -0.059(5) -0.006(5) -0.054(5)
F3A 0.173(8) 0.131(9) 0.125(8) -0.098(6) -0.050(6) -0.008(6)
F4A 0.206(10) 0.175(10) 0.196(10) -0.052(8) 0.043(8) -0.130(8)
B2 0.077(4) 0.059(4) 0.067(4) -0.019(3) -0.012(3) -0.029(3)
F5 0.087(6) 0.099(8) 0.100(6) -0.014(5) 0.005(4) -0.062(5)
F6 0.084(5) 0.096(6) 0.116(8) 0.004(5) -0.046(5) -0.035(5)
F7 0.139(7) 0.092(6) 0.084(6) -0.009(5) -0.039(5) -0.052(5)
F8 0.173(8) 0.087(5) 0.102(8) -0.066(5) 0.002(6) -0.008(5)
F5A 0.083(6) 0.094(7) 0.135(6) -0.034(5) 0.024(5) -0.065(6)
F6A 0.185(8) 0.168(9) 0.091(5) -0.042(8) -0.071(5) -0.014(6)
F7A 0.122(7) 0.117(7) 0.116(8) -0.074(6) 0.019(6) -0.071(6)
F8A 0.105(7) 0.063(4) 0.131(8) -0.008(4) 0.007(5) -0.043(5)

loop_
_atom_type_symbol
_atom_type_description
_atom_type_scat_dispersion_real
_atom_type_scat_dispersion_imag
_atom_type_scat_source
C C 0.0033 0.0016 'International Tables Vol C Tables 4.2.6.8 and 6.1.1.4'
H H 0.0000 0.0000 'International Tables Vol C Tables 4.2.6.8 and 6.1.1.4'
B B 0.0013 0.0007 'International Tables Vol C Tables 4.2.6.8 and 6.1.1.4'
N N 0.0061 0.0033 'International Tables Vol C Tables 4.2.6.8 and 6.1.1.4'
O O 0.0106 0.0060 'International Tables Vol C Tables 4.2.6.8 and 6.1.1.4'
F F 0.0171 0.0103 'International Tables Vol C Tables 4.2.6.8 and 6.1.1.4'
Cu Cu 0.3201 1.2651 'International Tables Vol C Tables 4.2.6.8 and 6.1.1.4'

loop_
_geom_angle_atom_site_label_1
_geom_angle_atom_site_label_2
_geom_angle_atom_site_label_3
_geom_angle_site_symmetry_1
_geom_angle_site_symmetry_3
_geom_angle
_geom_angle_publ_flag
O2 Cu1 O1 . . 92.75(14) y
O2 Cu1 N2 . . 91.77(16) ?
O1 Cu1 N2 . . 166.92(15) y
O2 Cu1 N1 . . 171.40(16) y
O1 Cu1 N1 . . 92.39(16) ?
N2 Cu1 N1 . . 81.76(17) y
O2 Cu1 O5 . . 95.44(15) ?
O1 Cu1 O5 . . 95.00(14) ?
N2 Cu1 O5 . . 96.78(16) ?
N1 Cu1 O5 . . 90.97(16) ?
O3 Cu2 O4 . . 92.78(14) y
O3 Cu2 N4 . . 92.05(17) ?
O4 Cu2 N4 . . 168.61(17) y
O3 Cu2 N3 . . 172.57(17) y
O4 Cu2 N3 . . 92.64(17) ?
N4 Cu2 N3 . . 81.72(19) y
O3 Cu2 O6 . . 90.72(16) ?
O4 Cu2 O6 . . 99.97(17) ?
N4 Cu2 O6 . . 90.27(18) ?
N3 Cu2 O6 . . 93.34(17) ?
C2 O1 Cu1 . . 124.8(3) ?
C4 O2 Cu1 . . 124.3(3) ?
C7 O3 Cu2 . . 124.7(3) ?
C9 O4 Cu2 . . 125.4(3) ?
Cu1 O5 H5D . . 108(5) ?
Cu1 O5 H5E . . 100(4) ?
H5D O5 H5E . . 105(6) ?
Cu2 O6 H6D . . 109(5) ?
Cu2 O6 H6E . . 114(5) ?
H6D O6 H6E . . 124(7) ?
H7A O7 H7B . . 102(8) ?
C12 N1 C20 . . 118.4(4) ?
C12 N1 Cu1 . . 128.9(4) ?
C20 N1 Cu1 . . 112.6(3) ?
C18 N2 C19 . . 117.6(5) ?
C18 N2 Cu1 . . 129.7(4) ?
C19 N2 Cu1 . . 112.6(3) ?
C23 N3 C32 . . 117.7(5) ?
C23 N3 Cu2 . . 129.2(4) ?
C32 N3 Cu2 . . 113.1(4) ?
C30 N4 C31 . . 118.5(5) ?
C30 N4 Cu2 . . 128.5(4) ?
C31 N4 Cu2 . . 113.0(4) ?
C2 C1 H1A . . 109.5 ?
C2 C1 H1B . . 109.5 ?
H1A C1 H1B . . 109.5 ?
C2 C1 H1C . . 109.5 ?
H1A C1 H1C . . 109.5 ?
H1B C1 H1C . . 109.5 ?
O1 C2 C3 . . 126.3(5) ?
O1 C2 C1 . . 113.0(4) ?
C3 C2 C1 . . 120.7(4) ?
C2 C3 C4 . . 120.8(4) ?
C2 C3 C8 . . 121.0(5) ?
C4 C3 C8 . . 118.2(4) ?
O2 C4 C3 . . 126.2(5) ?
O2 C4 C5 . . 112.3(5) ?
C3 C4 C5 . . 121.4(5) ?
C4 C5 H5A . . 109.5 ?
C4 C5 H5B . . 109.5 ?
H5A C5 H5B . . 109.5 ?
C4 C5 H5C . . 109.5 ?
H5A C5 H5C . . 109.5 ?
H5B C5 H5C . . 109.5 ?
C7 C6 H6A . . 109.5 ?
C7 C6 H6B . . 109.5 ?
H6A C6 H6B . . 109.5 ?
C7 C6 H6C . . 109.5 ?
H6A C6 H6C . . 109.5 ?
H6B C6 H6C . . 109.5 ?
O3 C7 C8 . . 125.9(5) ?
O3 C7 C6 . . 113.3(5) ?
C8 C7 C6 . . 120.8(5) ?
C7 C8 C9 . . 121.6(5) ?
C7 C8 C3 . . 119.1(5) ?
C9 C8 C3 . . 119.3(5) ?
O4 C9 C8 . . 125.1(5) ?
O4 C9 C10 . . 113.5(5) ?
C8 C9 C10 . . 121.4(5) ?
C9 C10 H10A . . 109.5 ?
C9 C10 H10B . . 109.5 ?
H10A C10 H10B . . 109.5 ?
C9 C10 H10C . . 109.5 ?
H10A C10 H10C . . 109.5 ?
H10B C10 H10C . . 109.5 ?
C13 C11 C12 . . 119.8(5) ?
C13 C11 H11 . . 120.1 ?
C12 C11 H11 . . 120.1 ?
N1 C12 C11 . . 121.9(5) ?
N1 C12 H12 . . 119.1 ?
C11 C12 H12 . . 119.1 ?
C11 C13 C21 . . 120.1(5) ?
C11 C13 H13 . . 119.9 ?
C21 C13 H13 . . 119.9 ?
C15 C14 C21 . . 121.8(5) ?
C15 C14 H14 . . 119.1 ?
C21 C14 H14 . . 119.1 ?
C14 C15 C22 . . 121.1(5) ?
C14 C15 H15 . . 119.5 ?
C22 C15 H15 . . 119.5 ?
C17 C16 C22 . . 119.2(5) ?
C17 C16 H16 . . 120.4 ?
C22 C16 H16 . . 120.4 ?
C16 C17 C18 . . 120.3(5) ?
C16 C17 H17 . . 119.9 ?
C18 C17 H17 . . 119.9 ?
N2 C18 C17 . . 122.4(5) ?
N2 C18 H18 . . 118.8 ?
C17 C18 H18 . . 118.8 ?
N2 C19 C22 . . 123.3(5) ?
N2 C19 C20 . . 115.9(4) ?
C22 C19 C20 . . 120.9(5) ?
N1 C20 C21 . . 123.1(5) ?
N1 C20 C19 . . 117.0(4) ?
C21 C20 C19 . . 119.9(5) ?
C13 C21 C20 . . 116.7(5) ?
C13 C21 C14 . . 125.0(5) ?
C20 C21 C14 . . 118.3(5) ?
C19 C22 C16 . . 117.3(5) ?
C19 C22 C15 . . 118.1(5) ?
C16 C22 C15 . . 124.7(5) ?
N3 C23 C24 . . 122.2(6) ?
N3 C23 H23 . . 118.9 ?
C24 C23 H23 . . 118.9 ?
C25 C24 C23 . . 119.7(6) ?
C25 C24 H24 . . 120.2 ?
C23 C24 H24 . . 120.2 ?
C24 C25 C33 . . 120.0(6) ?
C24 C25 H25 . . 120.0 ?
C33 C25 H25 . . 120.0 ?
C27 C26 C33 . . 122.6(6) ?
C27 C26 H26 . . 118.7 ?
C33 C26 H26 . . 118.7 ?
C26 C27 C34 . . 121.1(6) ?
C26 C27 H27 . . 119.4 ?
C34 C27 H27 . . 119.4 ?
C34 C28 C29 . . 119.2(6) ?
C34 C28 H28 . . 120.4 ?
C29 C28 H28 . . 120.4 ?
C28 C29 C30 . . 119.4(6) ?
C28 C29 H29 . . 120.3 ?
C30 C29 H29 . . 120.3 ?
N4 C30 C29 . . 122.0(6) ?
N4 C30 H30 . . 119.0 ?
C29 C30 H30 . . 119.0 ?
N4 C31 C34 . . 122.8(6) ?
N4 C31 C32 . . 116.6(5) ?
C34 C31 C32 . . 120.6(5) ?
N3 C32 C33 . . 123.8(6) ?
N3 C32 C31 . . 115.6(5) ?
C33 C32 C31 . . 120.6(6) ?
C25 C33 C32 . . 116.6(6) ?
C25 C33 C26 . . 126.0(6) ?
C32 C33 C26 . . 117.4(6) ?
C28 C34 C31 . . 118.2(6) ?
C28 C34 C27 . . 124.2(6) ?
C31 C34 C27 . . 117.7(6) ?
F1 B1 F4 . . 105.4(5) ?
F2 B1 F1 . . 110.2(5) ?
F2 B1 F4 . . 109.7(6) ?
F3 B1 F4 . . 109.9(6) ?
F3 B1 F1 . . 110.2(6) ?
F3 B1 F2 . . 111.4(6) ?
F4A B1 F1A . . 111.5(5) ?
F4A B1 F3A . . 111.0(6) ?
F1A B1 F3A . . 109.8(6) ?
F4A B1 F2A . . 107.9(6) ?
F1A B1 F2A . . 109.2(6) ?
F3A B1 F2A . . 107.2(5) ?
F6 B2 F7 . . 107.9(5) ?
F6 B2 F5 . . 108.2(5) ?
F7 B2 F5 . . 110.3(7) ?
F8 B2 F7 . . 109.9(5) ?
F8 B2 F6 . . 112.0(6) ?
F8 B2 F5 . . 108.6(6) ?
F5A B2 F8A . . 109.6(5) ?
F5A B2 F6A . . 109.5(6) ?
F8A B2 F6A . . 110.4(6) ?
F5A B2 F7A . . 111.7(7) ?
F8A B2 F7A . . 107.8(5) ?
F6A B2 F7A . . 107.8(5) ?

loop_
_geom_bond_atom_site_label_1
_geom_bond_atom_site_label_2
_geom_bond_site_symmetry_2
_geom_bond_distance
_geom_bond_publ_flag
Cu1 O2 . 1.886(3) y
Cu1 O1 . 1.892(3) y
Cu1 N2 . 2.008(4) y
Cu1 N1 . 2.013(4) y
Cu1 O5 . 2.320(4) y
Cu2 O3 . 1.884(3) y
Cu2 O4 . 1.895(3) y
Cu2 N4 . 1.990(4) y
Cu2 N3 . 2.004(4) y
Cu2 O6 . 2.363(5) y
O1 C2 . 1.281(5) ?
O2 C4 . 1.280(5) ?
O3 C7 . 1.269(5) ?
O4 C9 . 1.274(5) ?
O5 H5D . 0.842(11) ?
O5 H5E . 0.846(11) ?
O6 H6D . 0.852(11) ?
O6 H6E . 0.852(11) ?
O7 H7A . 0.850(11) ?
O7 H7B . 0.845(11) ?
N1 C12 . 1.320(6) ?
N1 C20 . 1.353(6) ?
N2 C18 . 1.316(6) ?
N2 C19 . 1.372(6) ?
N3 C23 . 1.325(7) ?
N3 C32 . 1.345(6) ?
N4 C30 . 1.329(6) ?
N4 C31 . 1.348(6) ?
C1 C2 . 1.501(6) ?
C1 H1A . 0.9600 ?
C1 H1B . 0.9600 ?
C1 H1C . 0.9600 ?
C2 C3 . 1.399(6) ?
C3 C4 . 1.401(7) ?
C3 C8 . 1.510(6) ?
C4 C5 . 1.513(6) ?
C5 H5A . 0.9600 ?
C5 H5B . 0.9600 ?
C5 H5C . 0.9600 ?
C6 C7 . 1.499(6) ?
C6 H6A . 0.9600 ?
C6 H6B . 0.9600 ?
C6 H6C . 0.9600 ?
C7 C8 . 1.392(7) ?
C8 C9 . 1.411(6) ?
C9 C10 . 1.501(7) ?
C10 H10A . 0.9600 ?
C10 H10B . 0.9600 ?
C10 H10C . 0.9600 ?
C11 C13 . 1.356(7) ?
C11 C12 . 1.394(7) ?
C11 H11 . 0.9300 ?
C12 H12 . 0.9300 ?
C13 C21 . 1.389(7) ?
C13 H13 . 0.9300 ?
C14 C15 . 1.336(7) ?
C14 C21 . 1.425(7) ?
C14 H14 . 0.9300 ?
C15 C22 . 1.440(7) ?
C15 H15 . 0.9300 ?
C16 C17 . 1.350(7) ?
C16 C22 . 1.407(7) ?
C16 H16 . 0.9300 ?
C17 C18 . 1.401(7) ?
C17 H17 . 0.9300 ?
C18 H18 . 0.9300 ?
C19 C22 . 1.389(6) ?
C19 C20 . 1.419(7) ?
C20 C21 . 1.402(6) ?
C23 C24 . 1.380(7) ?
C23 H23 . 0.9300 ?
C24 C25 . 1.359(8) ?
C24 H24 . 0.9300 ?
C25 C33 . 1.384(8) ?
C25 H25 . 0.9300 ?
C26 C27 . 1.327(8) ?
C26 C33 . 1.445(8) ?
C26 H26 . 0.9300 ?
C27 C34 . 1.441(8) ?
C27 H27 . 0.9300 ?
C28 C34 . 1.381(8) ?
C28 C29 . 1.380(8) ?
C28 H28 . 0.9300 ?
C29 C30 . 1.405(7) ?
C29 H29 . 0.9300 ?
C30 H30 . 0.9300 ?
C31 C34 . 1.404(7) ?
C31 C32 . 1.429(7) ?
C32 C33 . 1.388(7) ?
B1 F3 . 1.326(6) ?
B1 F2 . 1.325(6) ?
B1 F4A . 1.328(6) ?
B1 F1A . 1.330(6) ?
B1 F3A . 1.343(6) ?
B1 F1 . 1.356(6) ?
B1 F4 . 1.363(6) ?
B1 F2A . 1.367(6) ?
B2 F8 . 1.338(5) ?
B2 F5A . 1.340(5) ?
B2 F8A . 1.347(6) ?
B2 F6 . 1.347(5) ?
B2 F6A . 1.349(5) ?
B2 F7 . 1.351(5) ?
B2 F5 . 1.357(6) ?
B2 F7A . 1.358(5) ?

loop_
_geom_hbond_atom_site_label_D
_geom_hbond_atom_site_label_H
_geom_hbond_atom_site_label_A
_geom_hbond_site_symmetry_A
_geom_hbond_distance_DH
_geom_hbond_distance_HA
_geom_hbond_distance_DA
_geom_hbond_angle_DHA
_geom_hbond_publ_flag
O7 H7B F1A 2_666 0.845(11) 1.91(2) 2.737(11) 166(8) y
O7 H7A F6A . 0.850(11) 1.90(3) 2.728(9) 164(8) y
O7 H7A F7 . 0.850(11) 1.99(4) 2.782(8) 155(8) y
O6 H6E F4 2_766 0.852(11) 2.054(18) 2.898(9) 171(7) y
O6 H6D F2A 1_565 0.852(11) 2.080(16) 2.930(10) 175(7) y
O6 H6D F2 1_565 0.852(11) 1.90(3) 2.694(10) 155(7) y
O5 H5E F3A . 0.846(11) 1.96(2) 2.776(8) 163(6) y
O5 H5D O7 1_655 0.842(11) 2.000(15) 2.837(7) 173(6) y
O7 H7A F7 . 0.850(11) 1.99(4) 2.782(8) 155(8) y
O7 H7A F6A . 0.850(11) 1.90(3) 2.728(9) 164(8) y
C29 H29 Cg 2_766 0.93 2.75 3.522(7) 141 y

loop_
_geom_torsion_atom_site_label_1
_geom_torsion_atom_site_label_2
_geom_torsion_atom_site_label_3
_geom_torsion_atom_site_label_4
_geom_torsion_site_symmetry_1
_geom_torsion_site_symmetry_2
_geom_torsion_site_symmetry_3
_geom_torsion_site_symmetry_4
_geom_torsion
_geom_torsion_publ_flag
O2 Cu1 O1 C2 . . . . 19.5(4) ?
N2 Cu1 O1 C2 . . . . 129.6(7) ?
N1 Cu1 O1 C2 . . . . -167.4(4) ?
O5 Cu1 O1 C2 . . . . -76.2(4) ?
O1 Cu1 O2 C4 . . . . -23.7(4) ?
N2 Cu1 O2 C4 . . . . 168.6(4) ?
O5 Cu1 O2 C4 . . . . 71.6(4) ?
O4 Cu2 O3 C7 . . . . -22.8(4) ?
N4 Cu2 O3 C7 . . . . 167.5(4) ?
O6 Cu2 O3 C7 . . . . 77.2(4) ?
O3 Cu2 O4 C9 . . . . 16.7(5) ?
N4 Cu2 O4 C9 . . . . 131.7(8) ?
N3 Cu2 O4 C9 . . . . -168.4(5) ?
O6 Cu2 O4 C9 . . . . -74.5(5) ?
O1 Cu1 N1 C12 . . . . 13.4(5) ?
N2 Cu1 N1 C12 . . . . -178.3(5) ?
O5 Cu1 N1 C12 . . . . -81.6(5) ?
O1 Cu1 N1 C20 . . . . -170.8(3) ?
N2 Cu1 N1 C20 . . . . -2.5(3) ?
O5 Cu1 N1 C20 . . . . 94.2(3) ?
O2 Cu1 N2 C18 . . . . -5.3(5) ?
O1 Cu1 N2 C18 . . . . -115.5(7) ?
N1 Cu1 N2 C18 . . . . -179.6(5) ?
O5 Cu1 N2 C18 . . . . 90.4(5) ?
O2 Cu1 N2 C19 . . . . 177.5(3) ?
O1 Cu1 N2 C19 . . . . 67.3(8) ?
N1 Cu1 N2 C19 . . . . 3.2(3) ?
O5 Cu1 N2 C19 . . . . -86.8(3) ?
O4 Cu2 N3 C23 . . . . 9.3(5) ?
N4 Cu2 N3 C23 . . . . 179.3(6) ?
O6 Cu2 N3 C23 . . . . -90.9(5) ?
O4 Cu2 N3 C32 . . . . -171.6(4) ?
N4 Cu2 N3 C32 . . . . -1.5(4) ?
O6 Cu2 N3 C32 . . . . 88.3(4) ?
O3 Cu2 N4 C30 . . . . -5.9(5) ?
O4 Cu2 N4 C30 . . . . -121.0(9) ?
N3 Cu2 N4 C30 . . . . 178.1(5) ?
O6 Cu2 N4 C30 . . . . 84.8(5) ?
O3 Cu2 N4 C31 . . . . 177.7(4) ?
O4 Cu2 N4 C31 . . . . 62.6(10) ?
N3 Cu2 N4 C31 . . . . 1.7(4) ?
O6 Cu2 N4 C31 . . . . -91.6(4) ?
Cu1 O1 C2 C3 . . . . -7.8(7) ?
Cu1 O1 C2 C1 . . . . 172.9(3) ?
O1 C2 C3 C4 . . . . -7.5(8) ?
C1 C2 C3 C4 . . . . 171.7(5) ?
O1 C2 C3 C8 . . . . 172.2(5) ?
C1 C2 C3 C8 . . . . -8.6(7) ?
Cu1 O2 C4 C3 . . . . 16.7(7) ?
Cu1 O2 C4 C5 . . . . -166.0(3) ?
C2 C3 C4 O2 . . . . 2.6(8) ?
C8 C3 C4 O2 . . . . -177.1(5) ?
C2 C3 C4 C5 . . . . -174.4(5) ?
C8 C3 C4 C5 . . . . 5.9(7) ?
Cu2 O3 C7 C8 . . . . 17.2(8) ?
Cu2 O3 C7 C6 . . . . -163.6(3) ?
O3 C7 C8 C9 . . . . 2.2(9) ?
C6 C7 C8 C9 . . . . -176.9(5) ?
O3 C7 C8 C3 . . . . -176.4(5) ?
C6 C7 C8 C3 . . . . 4.5(8) ?
C2 C3 C8 C7 . . . . -79.9(6) ?
C4 C3 C8 C7 . . . . 99.8(6) ?
C2 C3 C8 C9 . . . . 101.5(6) ?
C4 C3 C8 C9 . . . . -78.8(6) ?
Cu2 O4 C9 C8 . . . . -4.4(8) ?
Cu2 O4 C9 C10 . . . . 175.4(3) ?
C7 C8 C9 O4 . . . . -9.1(9) ?
C3 C8 C9 O4 . . . . 169.5(5) ?
C7 C8 C9 C10 . . . . 171.0(5) ?
C3 C8 C9 C10 . . . . -10.4(8) ?
C20 N1 C12 C11 . . . . 1.9(8) ?
Cu1 N1 C12 C11 . . . . 177.5(4) ?
C13 C11 C12 N1 . . . . -1.0(9) ?
C12 C11 C13 C21 . . . . -0.8(9) ?
C21 C14 C15 C22 . . . . -0.1(9) ?
C22 C16 C17 C18 . . . . 0.8(9) ?
C19 N2 C18 C17 . . . . 0.0(8) ?
Cu1 N2 C18 C17 . . . . -177.0(4) ?
C16 C17 C18 N2 . . . . -0.3(9) ?
C18 N2 C19 C22 . . . . -0.2(7) ?
Cu1 N2 C19 C22 . . . . 177.3(4) ?
C18 N2 C19 C20 . . . . 179.0(4) ?
Cu1 N2 C19 C20 . . . . -3.5(5) ?
C12 N1 C20 C21 . . . . -1.0(7) ?
Cu1 N1 C20 C21 . . . . -177.3(4) ?
C12 N1 C20 C19 . . . . 177.7(5) ?
Cu1 N1 C20 C19 . . . . 1.4(6) ?
N2 C19 C20 N1 . . . . 1.4(7) ?
C22 C19 C20 N1 . . . . -179.3(4) ?
N2 C19 C20 C21 . . . . -179.9(4) ?
C22 C19 C20 C21 . . . . -0.6(7) ?
C11 C13 C21 C20 . . . . 1.7(8) ?
C11 C13 C21 C14 . . . . -176.9(5) ?
N1 C20 C21 C13 . . . . -0.8(8) ?
C19 C20 C21 C13 . . . . -179.4(5) ?
N1 C20 C21 C14 . . . . 177.9(5) ?
C19 C20 C21 C14 . . . . -0.7(7) ?
C15 C14 C21 C13 . . . . 179.7(5) ?
C15 C14 C21 C20 . . . . 1.1(8) ?
N2 C19 C22 C16 . . . . 0.8(8) ?
C20 C19 C22 C16 . . . . -178.5(5) ?
N2 C19 C22 C15 . . . . -179.2(4) ?
C20 C19 C22 C15 . . . . 1.6(7) ?
C17 C16 C22 C19 . . . . -1.0(8) ?
C17 C16 C22 C15 . . . . 178.9(5) ?
C14 C15 C22 C19 . . . . -1.2(8) ?
C14 C15 C22 C16 . . . . 178.8(5) ?
C32 N3 C23 C24 . . . . 0.0(9) ?
Cu2 N3 C23 C24 . . . . 179.1(5) ?
N3 C23 C24 C25 . . . . -0.9(11) ?
C23 C24 C25 C33 . . . . 0.3(11) ?
C33 C26 C27 C34 . . . . 3.0(11) ?
C34 C28 C29 C30 . . . . -0.1(11) ?
C31 N4 C30 C29 . . . . 0.5(9) ?
Cu2 N4 C30 C29 . . . . -175.7(5) ?
C28 C29 C30 N4 . . . . 0.0(10) ?
C30 N4 C31 C34 . . . . -1.0(8) ?
Cu2 N4 C31 C34 . . . . 175.7(4) ?
C30 N4 C31 C32 . . . . -178.5(5) ?
Cu2 N4 C31 C32 . . . . -1.7(6) ?
C23 N3 C32 C33 . . . . 1.5(9) ?
Cu2 N3 C32 C33 . . . . -177.7(5) ?
C23 N3 C32 C31 . . . . -179.7(5) ?
Cu2 N3 C32 C31 . . . . 1.1(6) ?
N4 C31 C32 N3 . . . . 0.4(8) ?
C34 C31 C32 N3 . . . . -177.1(5) ?
N4 C31 C32 C33 . . . . 179.2(5) ?
C34 C31 C32 C33 . . . . 1.8(9) ?
C24 C25 C33 C32 . . . . 1.1(10) ?
C24 C25 C33 C26 . . . . -179.9(6) ?
N3 C32 C33 C25 . . . . -2.1(9) ?
C31 C32 C33 C25 . . . . 179.1(5) ?
N3 C32 C33 C26 . . . . 178.8(5) ?
C31 C32 C33 C26 . . . . 0.0(9) ?
C27 C26 C33 C25 . . . . 178.5(7) ?
C27 C26 C33 C32 . . . . -2.5(10) ?
C29 C28 C34 C31 . . . . -0.4(10) ?
C29 C28 C34 C27 . . . . 179.2(6) ?
N4 C31 C34 C28 . . . . 1.0(9) ?
C32 C31 C34 C28 . . . . 178.3(6) ?
N4 C31 C34 C27 . . . . -178.6(5) ?
C32 C31 C34 C27 . . . . -1.3(8) ?
C26 C27 C34 C28 . . . . 179.3(7) ?
C26 C27 C34 C31 . . . . -1.1(10) ?
